data_7035571
loop_
_publ_author_name
'George, Sheby Mary'
'Kim, Hyo-Suk'
'Oh, Hyun Ji'
'Lah, Myoung Soo'
'Jeon, Dong Ju'
'Park, Bo Keun'
'Han, Jeong Hwan'
'Kim, Chang Gyoun'
'Chung, Taek-Mo'

_publ_section_title
;
 Heteroleptic strontium complexes stabilized by donor-functionalized
 alkoxide and \b-diketonate ligands.
;
_journal_issue 31
_journal_name_full 'Dalton transactions (Cambridge, England : 2003)'
_journal_page_first 14042
_journal_page_last 14053
_journal_paper_doi 10.1039/c5dt01356a
_journal_volume 44
_journal_year 2015
_chemical_formula_sum 'C42 H84 N4 O6 Sr2'
_chemical_formula_weight 916.37
_chemical_name_systematic '[Sr(dmaemamb)(tmhd)]2'
_chemical_properties_physical 'Air-sensitive, Moisture-sensitive, Hygroscopic'
_space_group_IT_number 14
_symmetry_cell_setting monoclinic
_symmetry_space_group_name_Hall '-P 2yn'
_symmetry_space_group_name_H-M 'P 1 21/n 1'
_atom_sites_solution_hydrogens geom
_atom_sites_solution_primary direct
_atom_sites_solution_secondary difmap
_audit_creation_method SHELXL-97
_audit_update_record
;
2014-11-17 deposited with the CCDC.
2015-06-26 downloaded from the CCDC.
;
_cell_angle_alpha 90.00
_cell_angle_beta 101.478(2)
_cell_angle_gamma 90.00
_cell_formula_units_Z 2
_cell_length_a 9.8488(3)
_cell_length_b 25.0965(7)
_cell_length_c 10.1883(3)
_cell_measurement_reflns_used 4603
_cell_measurement_temperature 100(1)
_cell_measurement_theta_max 21.97
_cell_measurement_theta_min 2.66
_cell_volume 2467.88(13)
_computing_cell_refinement 'Bruker SAINT'
_computing_data_collection 'Bruker APEX2'
_computing_data_reduction 'Bruker SAINT'
_computing_molecular_graphics 'Bruker SHELXTL'
_computing_publication_material 'Bruker SHELXTL'
_computing_structure_refinement 'SHELXL-97 (Sheldrick, 2008)'
_computing_structure_solution 'SHELXS-97 (Sheldrick, 2008)'
_diffrn_ambient_temperature 100(1)
_diffrn_measured_fraction_theta_full 0.993
_diffrn_measured_fraction_theta_max 0.993
_diffrn_measurement_device_type 'Bruker APEX-II CCD'
_diffrn_measurement_method '\f and \w scans'
_diffrn_radiation_monochromator graphite
_diffrn_radiation_source 'fine-focus sealed tube'
_diffrn_radiation_type MoK\a
_diffrn_radiation_wavelength 0.71073
_diffrn_reflns_av_R_equivalents 0.0000
_diffrn_reflns_av_sigmaI/netI 0.0638
_diffrn_reflns_limit_h_max 12
_diffrn_reflns_limit_h_min -13
_diffrn_reflns_limit_k_max 33
_diffrn_reflns_limit_k_min 0
_diffrn_reflns_limit_l_max 13
_diffrn_reflns_limit_l_min 0
_diffrn_reflns_number 6133
_diffrn_reflns_theta_full 28.36
_diffrn_reflns_theta_max 28.36
_diffrn_reflns_theta_min 1.62
_exptl_absorpt_coefficient_mu 2.205
_exptl_absorpt_correction_T_max 0.8791
_exptl_absorpt_correction_T_min 0.8096
_exptl_absorpt_correction_type multi-scan
_exptl_absorpt_process_details 'Bruker SADABS'
_exptl_crystal_colour silver
_exptl_crystal_density_diffrn 1.233
_exptl_crystal_density_meas ?
_exptl_crystal_density_method 'not measured'
_exptl_crystal_description block
_exptl_crystal_F_000 976
_exptl_crystal_size_max 0.10
_exptl_crystal_size_mid 0.08
_exptl_crystal_size_min 0.06
_refine_diff_density_max 1.090
_refine_diff_density_min -0.595
_refine_diff_density_rms 0.101
_refine_ls_extinction_method none
_refine_ls_goodness_of_fit_ref 1.022
_refine_ls_hydrogen_treatment refxyz
_refine_ls_matrix_type full
_refine_ls_number_parameters 244
_refine_ls_number_reflns 6133
_refine_ls_number_restraints 0
_refine_ls_restrained_S_all 1.022
_refine_ls_R_factor_all 0.0852
_refine_ls_R_factor_gt 0.0486
_refine_ls_shift/su_max 0.001
_refine_ls_shift/su_mean 0.000
_refine_ls_structure_factor_coef Fsqd
_refine_ls_weighting_details 'calc w=1/[\s^2^(Fo^2^)+(0.0513P)^2^+3.7333P] where P=(Fo^2^+2Fc^2^)/3'
_refine_ls_weighting_scheme calc
_refine_ls_wR_factor_gt 0.1071
_refine_ls_wR_factor_ref 0.1230
_reflns_number_gt 4266
_reflns_number_total 6133
_reflns_threshold_expression >2sigma(I)
_cod_data_source_file c5dt01356a2.cif
_cod_data_source_block 20140421lt_0m
_cod_depositor_comments
;
The following automatic conversions were performed:

'_symmetry_cell_setting' value 'Monoclinic' changed to 'monoclinic'
according to
/usr/data/users/saulius/crontab/automatic-downloads/rss-feeds/RSC/lib/dictionaries/cif_core.dic
dictionary named 'cif_core.dic' version 2.4.2 from 2011-04-26.

'_exptl_crystal_density_meas' value 'none' was changed to '?' - the
value is perceived as not measured.

Automatic conversion script
Id: cif_fix_values 3271 2015-04-21 07:52:19Z andrius 

 Adding full bibliography for 7035567--7035572.cif.
;
_cod_original_sg_symbol_H-M P2(1)/n
_cod_database_code 7035571

loop_
_symmetry_equiv_pos_as_xyz
'x, y, z'
'-x+1/2, y+1/2, -z+1/2'
'-x, -y, -z'
'x-1/2, -y-1/2, z-1/2'

loop_
_atom_site_label
_atom_site_type_symbol
_atom_site_fract_x
_atom_site_fract_y
_atom_site_fract_z
_atom_site_U_iso_or_equiv
_atom_site_adp_type
_atom_site_occupancy
_atom_site_symmetry_multiplicity
_atom_site_calc_flag
_atom_site_refinement_flags
Sr1 Sr 0.08537(3) 0.936321(12) 0.49036(3) 0.01818(10) Uani 1 1 d .
O1 O 0.2397(2) 0.91435(10) 0.7017(2) 0.0255(5) Uani 1 1 d .
O2 O 0.2331(2) 0.86074(9) 0.4551(2) 0.0249(5) Uani 1 1 d .
O3 O -0.1155(2) 0.97314(9) 0.5695(2) 0.0206(5) Uani 1 1 d .
N1 N -0.0803(3) 0.91089(12) 0.2459(3) 0.0265(7) Uani 1 1 d .
N2 N -0.1033(3) 0.86045(11) 0.5126(3) 0.0245(6) Uani 1 1 d .
C1 C 0.3281(3) 0.87889(13) 0.7449(3) 0.0215(7) Uani 1 1 d .
C2 C 0.3749(3) 0.84026(13) 0.6648(3) 0.0222(7) Uani 1 1 d .
H2A H 0.4454 0.8167 0.7080 0.027 Uiso 1 1 calc R
C3 C 0.3271(3) 0.83324(13) 0.5267(3) 0.0208(7) Uani 1 1 d .
C4 C 0.3831(4) 0.87993(15) 0.8978(3) 0.0252(8) Uani 1 1 d .
C5 C 0.2605(5) 0.8763(3) 0.9654(5) 0.0709(18) Uani 1 1 d .
H5A H 0.2143 0.8419 0.9445 0.106 Uiso 1 1 calc R
H5B H 0.1954 0.9051 0.9332 0.106 Uiso 1 1 calc R
H5C H 0.2922 0.8795 1.0625 0.106 Uiso 1 1 calc R
C6 C 0.4533(6) 0.93447(18) 0.9334(4) 0.0551(13) Uani 1 1 d .
H6A H 0.4896 0.9362 1.0301 0.083 Uiso 1 1 calc R
H6B H 0.3852 0.9630 0.9073 0.083 Uiso 1 1 calc R
H6C H 0.5295 0.9388 0.8854 0.083 Uiso 1 1 calc R
C7 C 0.4906(5) 0.83773(18) 0.9495(4) 0.0481(12) Uani 1 1 d .
H7A H 0.4496 0.8023 0.9303 0.072 Uiso 1 1 calc R
H7B H 0.5219 0.8419 1.0464 0.072 Uiso 1 1 calc R
H7C H 0.5696 0.8417 0.9052 0.072 Uiso 1 1 calc R
C8 C 0.3865(4) 0.78812(13) 0.4520(3) 0.0231(7) Uani 1 1 d .
C9 C 0.4339(4) 0.81303(15) 0.3316(4) 0.0326(9) Uani 1 1 d .
H9A H 0.5100 0.8379 0.3632 0.049 Uiso 1 1 calc R
H9B H 0.3563 0.8322 0.2764 0.049 Uiso 1 1 calc R
H9C H 0.4658 0.7849 0.2782 0.049 Uiso 1 1 calc R
C10 C 0.5067(4) 0.75736(14) 0.5358(4) 0.0313(8) Uani 1 1 d .
H10A H 0.5837 0.7818 0.5681 0.047 Uiso 1 1 calc R
H10B H 0.5373 0.7295 0.4807 0.047 Uiso 1 1 calc R
H10C H 0.4765 0.7410 0.6124 0.047 Uiso 1 1 calc R
C11 C 0.2672(4) 0.74882(15) 0.4022(4) 0.0338(9) Uani 1 1 d .
H11A H 0.3011 0.7195 0.3541 0.051 Uiso 1 1 calc R
H11B H 0.1921 0.7674 0.3420 0.051 Uiso 1 1 calc R
H11C H 0.2327 0.7346 0.4790 0.051 Uiso 1 1 calc R
C12 C -0.1501(4) 0.95824(17) 0.1785(4) 0.0411(10) Uani 1 1 d .
H12A H -0.2078 0.9477 0.0926 0.062 Uiso 1 1 calc R
H12B H -0.0805 0.9841 0.1629 0.062 Uiso 1 1 calc R
H12C H -0.2086 0.9744 0.2351 0.062 Uiso 1 1 calc R
C13 C 0.0139(4) 0.88922(16) 0.1650(4) 0.0342(9) Uani 1 1 d .
H13A H -0.0389 0.8794 0.0763 0.051 Uiso 1 1 calc R
H13B H 0.0606 0.8576 0.2092 0.051 Uiso 1 1 calc R
H13C H 0.0832 0.9162 0.1552 0.051 Uiso 1 1 calc R
C14 C -0.1870(4) 0.87205(16) 0.2632(4) 0.0369(9) Uani 1 1 d .
H14A H -0.2125 0.8507 0.1802 0.044 Uiso 1 1 calc R
H14B H -0.2708 0.8915 0.2760 0.044 Uiso 1 1 calc R
C15 C -0.1423(4) 0.83493(15) 0.3797(4) 0.0356(9) Uani 1 1 d .
H15A H -0.2188 0.8096 0.3823 0.043 Uiso 1 1 calc R
H15B H -0.0622 0.8139 0.3633 0.043 Uiso 1 1 calc R
C16 C -0.2255(4) 0.88645(15) 0.5507(4) 0.0330(9) Uani 1 1 d .
H16A H -0.2674 0.8609 0.6052 0.040 Uiso 1 1 calc R
H16B H -0.2948 0.8934 0.4678 0.040 Uiso 1 1 calc R
C17 C -0.1978(3) 0.93909(13) 0.6294(3) 0.0213(7) Uani 1 1 d .
C18 C -0.0412(4) 0.81992(16) 0.6084(4) 0.0382(10) Uani 1 1 d .
H18A H -0.1105 0.7926 0.6157 0.057 Uiso 1 1 calc R
H18B H -0.0087 0.8365 0.6962 0.057 Uiso 1 1 calc R
H18C H 0.0372 0.8035 0.5779 0.057 Uiso 1 1 calc R
C20 C -0.3461(5) 1.01439(17) 0.7078(5) 0.0445(11) Uani 1 1 d .
H20A H -0.4421 1.0264 0.6995 0.067 Uiso 1 1 calc R
H20B H -0.2922 1.0421 0.6735 0.067 Uiso 1 1 calc R
H20C H -0.3058 1.0075 0.8022 0.067 Uiso 1 1 calc R
C21 C -0.1256(4) 0.92867(17) 0.7760(4) 0.0390(10) Uani 1 1 d .
H21A H -0.1949 0.9282 0.8329 0.059 Uiso 1 1 calc R
H21B H -0.0581 0.9570 0.8061 0.059 Uiso 1 1 calc R
H21C H -0.0778 0.8942 0.7820 0.059 Uiso 1 1 calc R
C19 C -0.3430(4) 0.96292(17) 0.6263(4) 0.0359(9) Uani 1 1 d .
H19A H -0.3868 0.9703 0.5320 0.043 Uiso 1 1 calc R
H19B H -0.4002 0.9358 0.6603 0.043 Uiso 1 1 calc R

loop_
_atom_site_aniso_label
_atom_site_aniso_U_11
_atom_site_aniso_U_22
_atom_site_aniso_U_33
_atom_site_aniso_U_23
_atom_site_aniso_U_13
_atom_site_aniso_U_12
Sr1 0.01885(15) 0.01866(16) 0.01646(15) 0.00089(13) 0.00215(11) 0.00102(13)
O1 0.0277(13) 0.0259(12) 0.0210(12) -0.0022(10) -0.0001(10) 0.0070(11)
O2 0.0283(13) 0.0248(12) 0.0204(12) -0.0019(10) 0.0019(10) 0.0057(10)
O3 0.0214(12) 0.0211(12) 0.0206(12) 0.0023(9) 0.0074(10) -0.0011(9)
N1 0.0275(16) 0.0311(17) 0.0196(14) -0.0028(13) 0.0018(12) -0.0021(13)
N2 0.0281(16) 0.0179(14) 0.0274(15) -0.0009(12) 0.0056(13) -0.0011(12)
C1 0.0208(17) 0.0211(17) 0.0215(17) 0.0010(14) 0.0017(14) -0.0015(13)
C2 0.0241(17) 0.0200(17) 0.0217(17) 0.0015(14) 0.0026(14) 0.0030(14)
C3 0.0200(16) 0.0175(16) 0.0251(17) -0.0019(13) 0.0048(14) -0.0042(13)
C4 0.0231(18) 0.036(2) 0.0161(16) 0.0007(14) 0.0023(14) 0.0058(15)
C5 0.036(3) 0.148(6) 0.029(2) 0.023(3) 0.009(2) 0.012(3)
C6 0.078(4) 0.047(3) 0.030(2) -0.006(2) -0.013(2) 0.001(3)
C7 0.064(3) 0.048(3) 0.024(2) -0.0009(19) -0.012(2) 0.020(2)
C8 0.0263(18) 0.0194(17) 0.0231(17) -0.0039(14) 0.0036(14) 0.0000(14)
C9 0.038(2) 0.030(2) 0.031(2) -0.0011(16) 0.0108(17) 0.0046(17)
C10 0.032(2) 0.0264(19) 0.035(2) -0.0037(16) 0.0048(17) 0.0066(16)
C11 0.028(2) 0.0255(19) 0.045(2) -0.0098(17) 0.0011(18) -0.0034(15)
C12 0.042(2) 0.040(2) 0.035(2) -0.0028(19) -0.0081(19) 0.0089(19)
C13 0.035(2) 0.044(2) 0.0223(19) -0.0042(17) 0.0037(16) 0.0033(18)
C14 0.035(2) 0.042(2) 0.031(2) -0.0091(18) 0.0011(18) -0.0093(18)
C15 0.043(2) 0.027(2) 0.037(2) -0.0047(17) 0.0067(18) -0.0114(17)
C16 0.029(2) 0.027(2) 0.045(2) 0.0011(17) 0.0107(18) -0.0046(16)
C17 0.0218(16) 0.0239(17) 0.0190(16) 0.0023(14) 0.0058(13) -0.0015(14)
C18 0.039(2) 0.032(2) 0.041(2) 0.0132(18) 0.0024(19) -0.0017(17)
C20 0.044(3) 0.040(2) 0.057(3) -0.004(2) 0.027(2) -0.001(2)
C21 0.044(2) 0.049(3) 0.025(2) 0.0083(18) 0.0102(18) -0.0102(19)
C19 0.026(2) 0.042(2) 0.040(2) -0.0018(19) 0.0064(17) -0.0004(17)

loop_
_atom_type_symbol
_atom_type_description
_atom_type_scat_dispersion_real
_atom_type_scat_dispersion_imag
_atom_type_scat_source
C C 0.0033 0.0016 'International Tables Vol C Tables 4.2.6.8 and 6.1.1.4'
H H 0.0000 0.0000 'International Tables Vol C Tables 4.2.6.8 and 6.1.1.4'
N N 0.0061 0.0033 'International Tables Vol C Tables 4.2.6.8 and 6.1.1.4'
O O 0.0106 0.0060 'International Tables Vol C Tables 4.2.6.8 and 6.1.1.4'
Sr Sr -1.5307 3.2498 'International Tables Vol C Tables 4.2.6.8 and 6.1.1.4'

loop_
_geom_angle_atom_site_label_1
_geom_angle_atom_site_label_2
_geom_angle_atom_site_label_3
_geom_angle
_geom_angle_site_symmetry_1
_geom_angle_site_symmetry_3
O3 Sr1 O1 110.70(8) 3_576 .
O3 Sr1 O2 126.14(8) 3_576 .
O1 Sr1 O2 70.83(8) . .
O3 Sr1 O3 82.83(8) 3_576 .
O1 Sr1 O3 101.32(8) . .
O2 Sr1 O3 151.03(8) . .
O3 Sr1 N2 144.61(8) 3_576 .
O1 Sr1 N2 94.87(9) . .
O2 Sr1 N2 84.56(9) . .
O3 Sr1 N2 68.03(8) . .
O3 Sr1 N1 94.07(8) 3_576 .
O1 Sr1 N1 153.49(9) . .
O2 Sr1 N1 87.18(8) . .
O3 Sr1 N1 90.73(8) . .
N2 Sr1 N1 67.69(9) . .
O3 Sr1 Sr1 42.18(6) 3_576 3_576
O1 Sr1 Sr1 111.40(6) . 3_576
O2 Sr1 Sr1 168.32(6) . 3_576
O3 Sr1 Sr1 40.64(5) . 3_576
N2 Sr1 Sr1 106.38(6) . 3_576
N1 Sr1 Sr1 93.16(6) . 3_576
C1 O1 Sr1 137.2(2) . .
C3 O2 Sr1 136.4(2) . .
C17 O3 Sr1 143.7(2) . 3_576
C17 O3 Sr1 119.14(19) . .
Sr1 O3 Sr1 97.17(8) 3_576 .
C13 N1 C14 111.7(3) . .
C13 N1 C12 109.0(3) . .
C14 N1 C12 108.2(3) . .
C13 N1 Sr1 105.4(2) . .
C14 N1 Sr1 110.7(2) . .
C12 N1 Sr1 111.8(2) . .
C18 N2 C15 108.0(3) . .
C18 N2 C16 112.6(3) . .
C15 N2 C16 110.7(3) . .
C18 N2 Sr1 110.1(2) . .
C15 N2 Sr1 106.7(2) . .
C16 N2 Sr1 108.6(2) . .
O1 C1 C2 124.6(3) . .
O1 C1 C4 114.8(3) . .
C2 C1 C4 120.6(3) . .
C1 C2 C3 125.9(3) . .
C1 C2 H2A 117.0 . .
C3 C2 H2A 117.0 . .
O2 C3 C2 124.8(3) . .
O2 C3 C8 115.0(3) . .
C2 C3 C8 120.2(3) . .
C5 C4 C7 111.5(4) . .
C5 C4 C6 108.0(4) . .
C7 C4 C6 106.8(3) . .
C5 C4 C1 107.9(3) . .
C7 C4 C1 114.8(3) . .
C6 C4 C1 107.6(3) . .
C4 C5 H5A 109.5 . .
C4 C5 H5B 109.5 . .
H5A C5 H5B 109.5 . .
C4 C5 H5C 109.5 . .
H5A C5 H5C 109.5 . .
H5B C5 H5C 109.5 . .
C4 C6 H6A 109.5 . .
C4 C6 H6B 109.5 . .
H6A C6 H6B 109.5 . .
C4 C6 H6C 109.5 . .
H6A C6 H6C 109.5 . .
H6B C6 H6C 109.5 . .
C4 C7 H7A 109.5 . .
C4 C7 H7B 109.5 . .
H7A C7 H7B 109.5 . .
C4 C7 H7C 109.5 . .
H7A C7 H7C 109.5 . .
H7B C7 H7C 109.5 . .
C10 C8 C9 109.2(3) . .
C10 C8 C11 108.4(3) . .
C9 C8 C11 109.4(3) . .
C10 C8 C3 115.0(3) . .
C9 C8 C3 107.6(3) . .
C11 C8 C3 107.1(3) . .
C8 C9 H9A 109.5 . .
C8 C9 H9B 109.5 . .
H9A C9 H9B 109.5 . .
C8 C9 H9C 109.5 . .
H9A C9 H9C 109.5 . .
H9B C9 H9C 109.5 . .
C8 C10 H10A 109.5 . .
C8 C10 H10B 109.5 . .
H10A C10 H10B 109.5 . .
C8 C10 H10C 109.5 . .
H10A C10 H10C 109.5 . .
H10B C10 H10C 109.5 . .
C8 C11 H11A 109.5 . .
C8 C11 H11B 109.5 . .
H11A C11 H11B 109.5 . .
C8 C11 H11C 109.5 . .
H11A C11 H11C 109.5 . .
H11B C11 H11C 109.5 . .
N1 C12 H12A 109.5 . .
N1 C12 H12B 109.5 . .
H12A C12 H12B 109.5 . .
N1 C12 H12C 109.5 . .
H12A C12 H12C 109.5 . .
H12B C12 H12C 109.5 . .
N1 C13 H13A 109.5 . .
N1 C13 H13B 109.5 . .
H13A C13 H13B 109.5 . .
N1 C13 H13C 109.5 . .
H13A C13 H13C 109.5 . .
H13B C13 H13C 109.5 . .
N1 C14 C15 113.7(3) . .
N1 C14 H14A 108.8 . .
C15 C14 H14A 108.8 . .
N1 C14 H14B 108.8 . .
C15 C14 H14B 108.8 . .
H14A C14 H14B 107.7 . .
N2 C15 C14 115.9(3) . .
N2 C15 H15A 108.3 . .
C14 C15 H15A 108.3 . .
N2 C15 H15B 108.3 . .
C14 C15 H15B 108.3 . .
H15A C15 H15B 107.4 . .
N2 C16 C17 116.3(3) . .
N2 C16 H16A 108.2 . .
C17 C16 H16A 108.2 . .
N2 C16 H16B 108.2 . .
C17 C16 H16B 108.2 . .
H16A C16 H16B 107.4 . .
O3 C17 C16 110.7(3) . .
O3 C17 C21 109.3(3) . .
C16 C17 C21 111.0(3) . .
O3 C17 C19 111.6(3) . .
C16 C17 C19 104.7(3) . .
C21 C17 C19 109.4(3) . .
N2 C18 H18A 109.5 . .
N2 C18 H18B 109.5 . .
H18A C18 H18B 109.5 . .
N2 C18 H18C 109.5 . .
H18A C18 H18C 109.5 . .
H18B C18 H18C 109.5 . .
C19 C20 H20A 109.5 . .
C19 C20 H20B 109.5 . .
H20A C20 H20B 109.5 . .
C19 C20 H20C 109.5 . .
H20A C20 H20C 109.5 . .
H20B C20 H20C 109.5 . .
C17 C21 H21A 109.5 . .
C17 C21 H21B 109.5 . .
H21A C21 H21B 109.5 . .
C17 C21 H21C 109.5 . .
H21A C21 H21C 109.5 . .
H21B C21 H21C 109.5 . .
C20 C19 C17 115.6(3) . .
C20 C19 H19A 108.4 . .
C17 C19 H19A 108.4 . .
C20 C19 H19B 108.4 . .
C17 C19 H19B 108.4 . .
H19A C19 H19B 107.5 . .

loop_
_geom_bond_atom_site_label_1
_geom_bond_atom_site_label_2
_geom_bond_distance
_geom_bond_site_symmetry_2
Sr1 O3 2.387(2) 3_576
Sr1 O1 2.439(2) .
Sr1 O2 2.460(2) .
Sr1 O3 2.460(2) .
Sr1 N2 2.701(3) .
Sr1 N1 2.767(3) .
Sr1 Sr1 3.6350(6) 3_576
O1 C1 1.262(4) .
O2 C3 1.264(4) .
O3 C17 1.399(4) .
O3 Sr1 2.386(2) 3_576
N1 C13 1.464(5) .
N1 C14 1.469(5) .
N1 C12 1.473(5) .
N2 C18 1.457(5) .
N2 C15 1.478(5) .
N2 C16 1.487(5) .
C1 C2 1.403(5) .
C1 C4 1.544(5) .
C2 C3 1.403(5) .
C2 H2A 0.9500 .
C3 C8 1.543(5) .
C4 C5 1.507(6) .
C4 C7 1.516(5) .
C4 C6 1.544(6) .
C5 H5A 0.9800 .
C5 H5B 0.9800 .
C5 H5C 0.9800 .
C6 H6A 0.9800 .
C6 H6B 0.9800 .
C6 H6C 0.9800 .
C7 H7A 0.9800 .
C7 H7B 0.9800 .
C7 H7C 0.9800 .
C8 C10 1.525(5) .
C8 C9 1.530(5) .
C8 C11 1.540(5) .
C9 H9A 0.9800 .
C9 H9B 0.9800 .
C9 H9C 0.9800 .
C10 H10A 0.9800 .
C10 H10B 0.9800 .
C10 H10C 0.9800 .
C11 H11A 0.9800 .
C11 H11B 0.9800 .
C11 H11C 0.9800 .
C12 H12A 0.9800 .
C12 H12B 0.9800 .
C12 H12C 0.9800 .
C13 H13A 0.9800 .
C13 H13B 0.9800 .
C13 H13C 0.9800 .
C14 C15 1.504(6) .
C14 H14A 0.9900 .
C14 H14B 0.9900 .
C15 H15A 0.9900 .
C15 H15B 0.9900 .
C16 C17 1.542(5) .
C16 H16A 0.9900 .
C16 H16B 0.9900 .
C17 C21 1.543(5) .
C17 C19 1.545(5) .
C18 H18A 0.9800 .
C18 H18B 0.9800 .
C18 H18C 0.9800 .
C20 C19 1.539(6) .
C20 H20A 0.9800 .
C20 H20B 0.9800 .
C20 H20C 0.9800 .
C21 H21A 0.9800 .
C21 H21B 0.9800 .
C21 H21C 0.9800 .
C19 H19A 0.9900 .
C19 H19B 0.9900 .

loop_
_geom_torsion_atom_site_label_1
_geom_torsion_atom_site_label_2
_geom_torsion_atom_site_label_3
_geom_torsion_atom_site_label_4
_geom_torsion
_geom_torsion_site_symmetry_1
_geom_torsion_site_symmetry_4
O3 Sr1 O1 C1 -127.7(3) 3_576 .
O2 Sr1 O1 C1 -5.3(3) . .
O3 Sr1 O1 C1 145.7(3) . .
N2 Sr1 O1 C1 77.2(3) . .
N1 Sr1 O1 C1 30.2(4) . .
Sr1 Sr1 O1 C1 -173.1(3) 3_576 .
O3 Sr1 O2 C3 103.1(3) 3_576 .
O1 Sr1 O2 C3 1.0(3) . .
O3 Sr1 O2 C3 -77.5(4) . .
N2 Sr1 O2 C3 -96.1(3) . .
N1 Sr1 O2 C3 -163.9(3) . .
Sr1 Sr1 O2 C3 104.1(4) 3_576 .
O3 Sr1 O3 C17 -178.8(2) 3_576 .
O1 Sr1 O3 C17 -69.1(2) . .
O2 Sr1 O3 C17 1.7(3) . .
N2 Sr1 O3 C17 21.7(2) . .
N1 Sr1 O3 C17 87.2(2) . .
Sr1 Sr1 O3 C17 -178.8(2) 3_576 .
O3 Sr1 O3 Sr1 0.0 3_576 3_576
O1 Sr1 O3 Sr1 109.76(8) . 3_576
O2 Sr1 O3 Sr1 -179.49(12) . 3_576
N2 Sr1 O3 Sr1 -159.52(10) . 3_576
N1 Sr1 O3 Sr1 -94.01(9) . 3_576
O3 Sr1 N1 C13 93.9(2) 3_576 .
O1 Sr1 N1 C13 -65.5(3) . .
O2 Sr1 N1 C13 -32.1(2) . .
O3 Sr1 N1 C13 176.8(2) . .
N2 Sr1 N1 C13 -117.4(2) . .
Sr1 Sr1 N1 C13 136.2(2) 3_576 .
O3 Sr1 N1 C14 -145.1(2) 3_576 .
O1 Sr1 N1 C14 55.5(3) . .
O2 Sr1 N1 C14 88.8(2) . .
O3 Sr1 N1 C14 -62.3(2) . .
N2 Sr1 N1 C14 3.6(2) . .
Sr1 Sr1 N1 C14 -102.9(2) 3_576 .
O3 Sr1 N1 C12 -24.4(3) 3_576 .
O1 Sr1 N1 C12 176.2(2) . .
O2 Sr1 N1 C12 -150.5(3) . .
O3 Sr1 N1 C12 58.4(3) . .
N2 Sr1 N1 C12 124.3(3) . .
Sr1 Sr1 N1 C12 17.8(3) 3_576 .
O3 Sr1 N2 C18 -156.3(2) 3_576 .
O1 Sr1 N2 C18 -19.2(2) . .
O2 Sr1 N2 C18 50.9(2) . .
O3 Sr1 N2 C18 -119.5(3) . .
N1 Sr1 N2 C18 140.1(3) . .
Sr1 Sr1 N2 C18 -133.2(2) 3_576 .
O3 Sr1 N2 C15 86.7(3) 3_576 .
O1 Sr1 N2 C15 -136.2(2) . .
O2 Sr1 N2 C15 -66.1(2) . .
O3 Sr1 N2 C15 123.5(2) . .
N1 Sr1 N2 C15 23.1(2) . .
Sr1 Sr1 N2 C15 109.8(2) 3_576 .
O3 Sr1 N2 C16 -32.6(3) 3_576 .
O1 Sr1 N2 C16 104.5(2) . .
O2 Sr1 N2 C16 174.7(2) . .
O3 Sr1 N2 C16 4.2(2) . .
N1 Sr1 N2 C16 -96.2(2) . .
Sr1 Sr1 N2 C16 -9.5(2) 3_576 .
Sr1 O1 C1 C2 7.3(6) . .
Sr1 O1 C1 C4 -171.9(2) . .
O1 C1 C2 C3 -3.2(6) . .
C4 C1 C2 C3 176.0(3) . .
Sr1 O2 C3 C2 1.1(5) . .
Sr1 O2 C3 C8 179.1(2) . .
C1 C2 C3 O2 -0.9(6) . .
C1 C2 C3 C8 -178.8(3) . .
O1 C1 C4 C5 55.7(5) . .
C2 C1 C4 C5 -123.6(4) . .
O1 C1 C4 C7 -179.3(3) . .
C2 C1 C4 C7 1.4(5) . .
O1 C1 C4 C6 -60.6(4) . .
C2 C1 C4 C6 120.1(4) . .
O2 C3 C8 C10 176.0(3) . .
C2 C3 C8 C10 -6.0(5) . .
O2 C3 C8 C9 54.1(4) . .
C2 C3 C8 C9 -127.9(3) . .
O2 C3 C8 C11 -63.4(4) . .
C2 C3 C8 C11 114.6(3) . .
C13 N1 C14 C15 86.5(4) . .
C12 N1 C14 C15 -153.5(3) . .
Sr1 N1 C14 C15 -30.7(4) . .
C18 N2 C15 C14 -170.5(3) . .
C16 N2 C15 C14 65.8(4) . .
Sr1 N2 C15 C14 -52.1(4) . .
N1 C14 C15 N2 59.8(5) . .
C18 N2 C16 C17 95.0(4) . .
C15 N2 C16 C17 -144.0(3) . .
Sr1 N2 C16 C17 -27.3(4) . .
Sr1 O3 C17 C16 138.6(3) 3_576 .
Sr1 O3 C17 C16 -43.3(3) . .
Sr1 O3 C17 C21 -98.8(4) 3_576 .
Sr1 O3 C17 C21 79.3(3) . .
Sr1 O3 C17 C19 22.4(5) 3_576 .
Sr1 O3 C17 C19 -159.6(2) . .
N2 C16 C17 O3 47.0(4) . .
N2 C16 C17 C21 -74.6(4) . .
N2 C16 C17 C19 167.4(3) . .
O3 C17 C19 C20 -64.5(4) . .
C16 C17 C19 C20 175.6(3) . .
C21 C17 C19 C20 56.6(4) . .
